data_4325719
loop_
_publ_author_name
'Arnau Arbuse'
'Sukanta Mandal'
'Somnath Maji'
'Ma Angeles Mart\'inez'
'Xavier Fontrodona'
'Diana Utz'
'Frank W. Heinemann'
'Sandra Kisslinger'
'Siegfried Schindler'
'Xavier Sala'
'Antoni Llobet'

_publ_section_title
;
 Ligand Influence over the Formation of Dinuclear [2+2] versus Trinuclear
 [3+3] CuI Schiff Base Macrocyclic Complexes
;
_journal_name_full 'Inorganic Chemistry'
_journal_page_first 6878
_journal_page_last 6889
_journal_paper_doi 10.1021/ic102185y
_journal_volume 50
_journal_year 2011
_chemical_formula_moiety 'C54 H66 Cu3 N12, 3(P F6), 2.5(C4 H8 O), 0.5(H2 O), 0.75(C H4 O)'
_chemical_formula_sum 'C64.75 H84 Cu3 F18 N12 O3.75 P3'
_chemical_formula_weight 1715.97
_chemical_name_systematic
; 
 ? 
;
_space_group_IT_number 2
_symmetry_cell_setting triclinic
_symmetry_space_group_name_Hall '-P 1'
_symmetry_space_group_name_H-M 'P -1'
_atom_sites_solution_hydrogens geom
_atom_sites_solution_primary direct
_atom_sites_solution_secondary difmap
_audit_creation_method SHELXL-97
_cell_angle_alpha 80.620(2)
_cell_angle_beta 81.518(2)
_cell_angle_gamma 82.902(2)
_cell_formula_units_Z 4
_cell_length_a 11.4563(3)
_cell_length_b 17.6766(6)
_cell_length_c 36.2546(10)
_cell_measurement_reflns_used 121
_cell_measurement_temperature 100(2)
_cell_measurement_theta_max 20.00
_cell_measurement_theta_min 6.00
_cell_volume 7127.1(4)
_computing_cell_refinement 'EVALCCD (Bruker-Nonius, 2002)'
_computing_data_collection 'COLLECT (Bruker-Nonius, 2002)'
_computing_data_reduction 'EVALCCD (Bruker-Nonius, 2002)'
_computing_molecular_graphics 'SHELXTL 5.1 (Bruker AXS, 1998)'
_computing_publication_material 'SHELXTL 5.1 (Bruker AXS, 1998)'
_computing_structure_refinement 'SHELXTL 5.1 (Bruker AXS, 1998)'
_computing_structure_solution 'SHELXTL 5.1 (Bruker AXS, 1998)'
_diffrn_ambient_temperature 100(2)
_diffrn_detector_area_resol_mean 9
_diffrn_measured_fraction_theta_full 0.971
_diffrn_measured_fraction_theta_max 0.971
_diffrn_measurement_device_type 'Nonius KappaCCD'
_diffrn_measurement_method '\f- and \w-scans with 0.70 \% and 49 sec per frame'
_diffrn_radiation_monochromator graphite
_diffrn_radiation_source 'fine-focus sealed tube'
_diffrn_radiation_type MoK\a
_diffrn_radiation_wavelength 0.71073
_diffrn_reflns_av_R_equivalents 0.1078
_diffrn_reflns_av_sigmaI/netI 0.1551
_diffrn_reflns_limit_h_max 13
_diffrn_reflns_limit_h_min -13
_diffrn_reflns_limit_k_max 20
_diffrn_reflns_limit_k_min -20
_diffrn_reflns_limit_l_max 43
_diffrn_reflns_limit_l_min -43
_diffrn_reflns_number 79168
_diffrn_reflns_theta_full 25.00
_diffrn_reflns_theta_max 25.00
_diffrn_reflns_theta_min 3.35
_exptl_absorpt_coefficient_mu 1.058
_exptl_absorpt_correction_T_max 0.956
_exptl_absorpt_correction_T_min 0.795
_exptl_absorpt_correction_type multi-scan
_exptl_absorpt_process_details
; 
 multi-scan from symmetry-related measurements 
 Sortav (Blessing 1995)'
;
_exptl_crystal_colour red
_exptl_crystal_density_diffrn 1.599
_exptl_crystal_description block
_exptl_crystal_F_000 3522
_exptl_crystal_size_max 0.19
_exptl_crystal_size_mid 0.17
_exptl_crystal_size_min 0.09
_refine_diff_density_max 2.129
_refine_diff_density_min -1.021
_refine_diff_density_rms 0.142
_refine_ls_extinction_method none
_refine_ls_goodness_of_fit_ref 1.073
_refine_ls_hydrogen_treatment constr
_refine_ls_matrix_type userblock
_refine_ls_number_parameters 1774
_refine_ls_number_reflns 24385
_refine_ls_number_restraints 172
_refine_ls_restrained_S_all 5.472
_refine_ls_R_factor_all 0.1632
_refine_ls_R_factor_gt 0.0869
_refine_ls_shift/su_max 0.014
_refine_ls_shift/su_mean 0.004
_refine_ls_structure_factor_coef Fsqd
_refine_ls_weighting_details 'calc w=1/[\s^2^(Fo^2^)+(0.0858P)^2^+34.1525P] where P=(Fo^2^+2Fc^2^)/3'
_refine_ls_weighting_scheme calc
_refine_ls_wR_factor_gt 0.1976
_refine_ls_wR_factor_ref 0.2238
_reflns_number_gt 13687
_reflns_number_total 24385
_reflns_threshold_expression >2sigma(I)
_cod_data_source_file ic102185y_si_002_6.cif
_cod_data_source_block 4(PF6)3
_cod_original_sg_symbol_Hall -P1
_cod_database_code 4325719

loop_
_symmetry_equiv_pos_as_xyz
'x, y, z'
'-x, -y, -z'

loop_
_atom_site_label
_atom_site_type_symbol
_atom_site_fract_x
_atom_site_fract_y
_atom_site_fract_z
_atom_site_U_iso_or_equiv
_atom_site_adp_type
_atom_site_occupancy
_atom_site_symmetry_multiplicity
_atom_site_calc_flag
_atom_site_refinement_flags
Cu1 Cu 0.24907(10) 0.49022(6) 0.54470(3) 0.0163(12) Uani 1 1 d .
Cu2 Cu 0.70208(10) 0.14483(6) 0.42641(3) 0.0166(12) Uani 1 1 d .
Cu3 Cu 0.25863(11) 0.52732(7) 0.29647(3) 0.0230(14) Uani 1 1 d .
N1 N 0.1508(6) 0.5831(4) 0.5232(2) 0.021(8) Uani 1 1 d .
N2 N 0.2096(6) 0.5365(4) 0.59795(19) 0.016(8) Uani 1 1 d .
N3 N 0.4184(6) 0.4761(4) 0.55539(18) 0.015(8) Uani 1 1 d .
N4 N 0.7495(6) 0.1493(4) 0.4767(2) 0.019(8) Uani 1 1 d .
N5 N 0.8502(6) 0.0535(4) 0.4213(2) 0.018(8) Uani 1 1 d .
N6 N 0.7747(6) 0.1964(4) 0.37729(19) 0.017(8) Uani 1 1 d .
N7 N 0.4002(7) 0.4766(4) 0.2652(2) 0.022(9) Uani 1 1 d .
N8 N 0.2424(8) 0.6100(5) 0.2436(2) 0.032(10) Uani 1 1 d .
N9 N 0.2627(7) 0.6181(4) 0.3209(2) 0.020(8) Uani 1 1 d .
N10 N 0.1571(6) 0.4038(4) 0.5752(2) 0.019(8) Uani 1 1 d .
N11 N 0.6034(6) 0.0560(4) 0.4295(2) 0.020(8) Uani 1 1 d .
N12 N 0.1194(7) 0.4860(5) 0.2809(3) 0.037(10) Uani 1 1 d .
C1 C 0.0978(8) 0.6281(5) 0.5539(2) 0.021(10) Uani 1 1 d .
H1A H 0.0192 0.6109 0.5645 0.025 Uiso 1 1 calc R
H1B H 0.0855 0.6833 0.5432 0.025 Uiso 1 1 calc R
C2 C 0.1756(8) 0.6193(5) 0.5858(2) 0.021(10) Uani 1 1 d .
H2A H 0.2477 0.6461 0.5767 0.025 Uiso 1 1 calc R
H2B H 0.1313 0.6429 0.6073 0.025 Uiso 1 1 calc R
C3 C 0.3228(8) 0.5214(5) 0.6142(2) 0.017(10) Uani 1 1 d .
H3A H 0.3283 0.4691 0.6291 0.020 Uiso 1 1 calc R
H3B H 0.3253 0.5591 0.6314 0.020 Uiso 1 1 calc R
C4 C 0.4274(8) 0.5276(5) 0.5830(2) 0.019(10) Uani 1 1 d .
H4A H 0.4276 0.5815 0.5702 0.023 Uiso 1 1 calc R
H4B H 0.5026 0.5129 0.5940 0.023 Uiso 1 1 calc R
C5 C 0.5076(8) 0.4285(5) 0.5483(2) 0.018(10) Uani 1 1 d .
H5A H 0.5753 0.4301 0.5604 0.021 Uiso 1 1 calc R
C6 C 0.5147(8) 0.3699(5) 0.5224(2) 0.013(9) Uani 1 1 d U
C7 C 0.4295(8) 0.3689(5) 0.4996(2) 0.016(10) Uani 1 1 d .
H7A H 0.3649 0.4081 0.4991 0.019 Uiso 1 1 calc R
C8 C 0.4361(8) 0.3123(5) 0.4776(2) 0.018(10) Uani 1 1 d .
H8A H 0.3766 0.3127 0.4619 0.022 Uiso 1 1 calc R
C9 C 0.5290(8) 0.2546(5) 0.4782(2) 0.017(10) Uani 1 1 d .
H9A H 0.5316 0.2144 0.4635 0.021 Uiso 1 1 calc R
C10 C 0.6178(8) 0.2549(5) 0.4999(2) 0.014(9) Uani 1 1 d U
C11 C 0.6105(8) 0.3120(5) 0.5230(2) 0.013(9) Uani 1 1 d .
H11A H 0.6696 0.3116 0.5389 0.016 Uiso 1 1 calc R
C12 C 0.7178(8) 0.1928(6) 0.5025(3) 0.022(10) Uani 1 1 d .
H12A H 0.7596 0.1849 0.5238 0.026 Uiso 1 1 calc R
C13 C 0.8405(9) 0.0825(6) 0.4864(3) 0.027(11) Uani 1 1 d .
H13A H 0.7998 0.0369 0.4987 0.033 Uiso 1 1 calc R
H13B H 0.8892 0.0958 0.5044 0.033 Uiso 1 1 calc R
C14 C 0.9208(8) 0.0633(6) 0.4507(2) 0.019(10) Uani 1 1 d .
H14A H 0.9721 0.1052 0.4411 0.023 Uiso 1 1 calc R
H14B H 0.9727 0.0152 0.4570 0.023 Uiso 1 1 calc R
C15 C 0.9076(8) 0.0753(5) 0.3829(2) 0.023(11) Uani 1 1 d .
H15A H 0.8689 0.0531 0.3651 0.028 Uiso 1 1 calc R
H15B H 0.9920 0.0540 0.3809 0.028 Uiso 1 1 calc R
C16 C 0.9000(8) 0.1617(5) 0.3723(3) 0.025(11) Uani 1 1 d .
H16A H 0.9464 0.1834 0.3883 0.030 Uiso 1 1 calc R
H16B H 0.9349 0.1748 0.3457 0.030 Uiso 1 1 calc R
C17 C 0.7430(9) 0.2453(5) 0.3499(2) 0.022(11) Uani 1 1 d .
H17A H 0.8023 0.2569 0.3292 0.027 Uiso 1 1 calc R
C18 C 0.6246(8) 0.2856(5) 0.3471(2) 0.018(10) Uani 1 1 d .
C19 C 0.5255(8) 0.2734(5) 0.3743(2) 0.022(10) Uani 1 1 d .
H19A H 0.5345 0.2388 0.3969 0.026 Uiso 1 1 calc R
C20 C 0.4157(9) 0.3107(5) 0.3688(3) 0.024(11) Uani 1 1 d .
H20A H 0.3495 0.3023 0.3875 0.029 Uiso 1 1 calc R
C21 C 0.4016(9) 0.3613(5) 0.3352(2) 0.022(10) Uani 1 1 d .
H21A H 0.3249 0.3854 0.3310 0.027 Uiso 1 1 calc R
C22 C 0.4985(9) 0.3767(5) 0.3080(2) 0.020(10) Uani 1 1 d .
C23 C 0.6083(8) 0.3376(5) 0.3141(2) 0.018(10) Uani 1 1 d .
H23A H 0.6745 0.3462 0.2953 0.022 Uiso 1 1 calc R
C24 C 0.4883(9) 0.4272(5) 0.2714(2) 0.023(11) Uani 1 1 d .
H24A H 0.5514 0.4224 0.2515 0.028 Uiso 1 1 calc R
C25 C 0.4038(11) 0.5121(6) 0.2249(3) 0.040(14) Uani 1 1 d .
H25A H 0.3532 0.4856 0.2122 0.048 Uiso 1 1 calc R
H25B H 0.4861 0.5053 0.2120 0.048 Uiso 1 1 calc R
C26 C 0.3614(11) 0.5960(6) 0.2215(3) 0.040(14) Uani 1 1 d .
H26A H 0.4190 0.6236 0.2306 0.048 Uiso 1 1 calc R
H26B H 0.3570 0.6169 0.1946 0.048 Uiso 1 1 calc R
C27 C 0.2219(10) 0.6843(6) 0.2573(3) 0.031(12) Uani 1 1 d .
H27A H 0.1361 0.6962 0.2654 0.037 Uiso 1 1 calc R
H27B H 0.2474 0.7253 0.2366 0.037 Uiso 1 1 calc R
C28 C 0.2917(9) 0.6827(6) 0.2907(2) 0.025(11) Uani 1 1 d .
H28A H 0.3778 0.6772 0.2817 0.030 Uiso 1 1 calc R
H28B H 0.2722 0.7320 0.3009 0.030 Uiso 1 1 calc R
C29 C 0.2420(8) 0.6361(6) 0.3540(2) 0.023(11) Uani 1 1 d .
H29A H 0.2428 0.6889 0.3561 0.028 Uiso 1 1 calc R
C30 C 0.2171(8) 0.5833(5) 0.3892(2) 0.018(10) Uani 1 1 d U
C31 C 0.2303(8) 0.5023(5) 0.3918(2) 0.019(10) Uani 1 1 d .
H31A H 0.2558 0.4789 0.3698 0.023 Uiso 1 1 calc R
C32 C 0.2066(8) 0.4567(5) 0.4262(2) 0.019(10) Uani 1 1 d .
H32A H 0.2145 0.4023 0.4276 0.022 Uiso 1 1 calc R
C33 C 0.1711(8) 0.4900(5) 0.4589(3) 0.021(10) Uani 1 1 d .
H33A H 0.1561 0.4583 0.4825 0.025 Uiso 1 1 calc R
C34 C 0.1577(8) 0.5694(5) 0.4569(2) 0.016(10) Uani 1 1 d .
C35 C 0.1778(8) 0.6160(5) 0.4221(2) 0.017(10) Uani 1 1 d .
H35A H 0.1647 0.6704 0.4208 0.020 Uiso 1 1 calc R
C36 C 0.1214(8) 0.6078(5) 0.4905(2) 0.020(10) Uani 1 1 d .
H36A H 0.0718 0.6550 0.4875 0.024 Uiso 1 1 calc R
C37 C 0.1133(8) 0.4961(5) 0.6208(2) 0.019(10) Uani 1 1 d .
H37A H 0.0364 0.5266 0.6169 0.023 Uiso 1 1 calc R
H37B H 0.1228 0.4916 0.6478 0.023 Uiso 1 1 calc R
C38 C 0.1123(8) 0.4160(5) 0.6105(2) 0.015(9) Uani 1 1 d U
C39 C 0.0648(8) 0.3574(5) 0.6363(3) 0.022(10) Uani 1 1 d .
H39A H 0.0372 0.3659 0.6615 0.026 Uiso 1 1 calc R
C40 C 0.0570(8) 0.2869(6) 0.6259(3) 0.027(11) Uani 1 1 d .
H40A H 0.0221 0.2474 0.6434 0.032 Uiso 1 1 calc R
C41 C 0.1011(8) 0.2741(6) 0.5889(3) 0.024(11) Uani 1 1 d .
H41A H 0.0968 0.2264 0.5806 0.029 Uiso 1 1 calc R
C42 C 0.1516(8) 0.3350(5) 0.5652(3) 0.020(10) Uani 1 1 d .
H42A H 0.1840 0.3271 0.5402 0.024 Uiso 1 1 calc R
C43 C 0.7980(8) -0.0209(5) 0.4281(3) 0.025(11) Uani 1 1 d .
H43A H 0.8190 -0.0497 0.4524 0.030 Uiso 1 1 calc R
H43B H 0.8350 -0.0514 0.4080 0.030 Uiso 1 1 calc R
C44 C 0.6653(8) -0.0148(5) 0.4291(2) 0.021(10) Uani 1 1 d .
C45 C 0.6099(9) -0.0798(6) 0.4299(3) 0.029(11) Uani 1 1 d .
H45A H 0.6556 -0.1282 0.4290 0.034 Uiso 1 1 calc R
C46 C 0.4887(10) -0.0747(6) 0.4318(3) 0.037(13) Uani 1 1 d .
H46A H 0.4500 -0.1194 0.4320 0.045 Uiso 1 1 calc R
C47 C 0.4238(9) -0.0041(6) 0.4335(3) 0.037(13) Uani 1 1 d .
H47A H 0.3397 0.0006 0.4354 0.044 Uiso 1 1 calc R
C48 C 0.4833(8) 0.0597(6) 0.4325(3) 0.028(11) Uani 1 1 d .
H48A H 0.4384 0.1083 0.4339 0.034 Uiso 1 1 calc R
C49 C 0.1439(11) 0.5904(6) 0.2265(3) 0.046(15) Uani 1 1 d .
H49A H 0.1716 0.5858 0.1997 0.056 Uiso 1 1 calc R
H49B H 0.0793 0.6331 0.2272 0.056 Uiso 1 1 calc R
C50 C 0.0954(9) 0.5173(7) 0.2455(3) 0.044(15) Uani 1 1 d .
C51 C 0.0261(12) 0.4829(8) 0.2260(4) 0.07(2) Uani 1 1 d .
H51A H 0.0150 0.5032 0.2007 0.084 Uiso 1 1 calc R
C52 C -0.0262(14) 0.4188(12) 0.2443(5) 0.11(3) Uani 1 1 d .
H52A H -0.0769 0.3954 0.2320 0.129 Uiso 1 1 calc R
C53 C -0.0053(14) 0.3887(10) 0.2801(5) 0.09(3) Uani 1 1 d .
H53A H -0.0417 0.3445 0.2928 0.111 Uiso 1 1 calc R
C54 C 0.0692(10) 0.4227(8) 0.2981(4) 0.060(18) Uani 1 1 d .
H54A H 0.0846 0.4009 0.3228 0.071 Uiso 1 1 calc R
Cu4 Cu 0.15164(11) -0.04722(8) 1.21327(3) 0.0285(15) Uani 1 1 d .
Cu5 Cu 0.64043(11) -0.39168(7) 1.10355(3) 0.0245(14) Uani 1 1 d .
Cu6 Cu 0.26116(10) 0.00207(7) 0.96134(3) 0.0209(13) Uani 1 1 d .
N13 N 0.1118(8) 0.0540(5) 1.1829(2) 0.032(10) Uani 1 1 d .
N14 N 0.0875(7) 0.0083(5) 1.2628(2) 0.031(10) Uani 1 1 d .
N15 N 0.2987(7) -0.0819(4) 1.23895(19) 0.022(9) Uani 1 1 d .
N16 N 0.6923(7) -0.3741(4) 1.1514(2) 0.023(9) Uani 1 1 d .
N17 N 0.7711(7) -0.4928(5) 1.1067(2) 0.029(9) Uani 1 1 d .
N18 N 0.7206(7) -0.3584(5) 1.0525(2) 0.029(9) Uani 1 1 d .
N19 N 0.4404(7) -0.0107(4) 0.95243(19) 0.023(9) Uani 1 1 d .
N20 N 0.2716(7) 0.0722(4) 0.9058(2) 0.022(9) Uani 1 1 d .
N21 N 0.1587(7) 0.0905(4) 0.9790(2) 0.021(9) Uani 1 1 d .
N22 N 0.0206(7) -0.1153(5) 1.2362(2) 0.029(9) Uani 1 1 d .
N23 N 0.5246(7) -0.4718(5) 1.1145(2) 0.030(10) Uani 1 1 d .
N24 N 0.2008(7) -0.0726(4) 0.9333(2) 0.022(9) Uani 1 1 d .
C55 C 0.0884(11) 0.1119(6) 1.2093(3) 0.043(14) Uani 1 1 d .
H55A H 0.0399 0.1577 1.1980 0.052 Uiso 1 1 calc R
H55B H 0.1647 0.1286 1.2130 0.052 Uiso 1 1 calc R
C56 C 0.0244(10) 0.0800(7) 1.2471(3) 0.043(14) Uani 1 1 d .
H56A H 0.0180 0.1182 1.2647 0.051 Uiso 1 1 calc R
H56B H -0.0569 0.0708 1.2440 0.051 Uiso 1 1 calc R
C57 C 0.1980(9) 0.0174(6) 1.2776(3) 0.033(12) Uani 1 1 d .
H57A H 0.1788 0.0282 1.3039 0.039 Uiso 1 1 calc R
H57B H 0.2360 0.0615 1.2622 0.039 Uiso 1 1 calc R
C58 C 0.2831(9) -0.0554(6) 1.2765(3) 0.030(12) Uani 1 1 d .
H58A H 0.3610 -0.0454 1.2824 0.036 Uiso 1 1 calc R
H58B H 0.2524 -0.0966 1.2961 0.036 Uiso 1 1 calc R
C59 C 0.3969(9) -0.1231(6) 1.2313(3) 0.027(11) Uani 1 1 d .
H59A H 0.4531 -0.1280 1.2486 0.032 Uiso 1 1 calc R
C60 C 0.4304(8) -0.1632(5) 1.1986(2) 0.019(10) Uani 1 1 d .
C61 C 0.3614(8) -0.1555(5) 1.1694(3) 0.022(10) Uani 1 1 d .
H61A H 0.2916 -0.1204 1.1696 0.027 Uiso 1 1 calc R
C62 C 0.3933(8) -0.1984(5) 1.1400(2) 0.022(10) Uani 1 1 d .
H62A H 0.3473 -0.1911 1.1197 0.026 Uiso 1 1 calc R
C63 C 0.4926(8) -0.2522(5) 1.1403(2) 0.021(10) Uani 1 1 d .
H63A H 0.5122 -0.2832 1.1208 0.025 Uiso 1 1 calc R
C64 C 0.5644(8) -0.2610(5) 1.1694(2) 0.017(10) Uani 1 1 d .
C65 C 0.5325(8) -0.2163(5) 1.1978(2) 0.019(10) Uani 1 1 d .
H65A H 0.5809 -0.2215 1.2173 0.023 Uiso 1 1 calc R
C66 C 0.6632(9) -0.3221(6) 1.1728(2) 0.024(11) Uani 1 1 d .
H66A H 0.7093 -0.3232 1.1927 0.029 Uiso 1 1 calc R
C67 C 0.7775(9) -0.4408(6) 1.1645(3) 0.028(11) Uani 1 1 d .
H67A H 0.7329 -0.4806 1.1811 0.033 Uiso 1 1 calc R
H67B H 0.8319 -0.4232 1.1794 0.033 Uiso 1 1 calc R
C68 C 0.8492(9) -0.4759(6) 1.1319(3) 0.028(11) Uani 1 1 d .
H68A H 0.9051 -0.4396 1.1179 0.034 Uiso 1 1 calc R
H68B H 0.8960 -0.5240 1.1417 0.034 Uiso 1 1 calc R
C69 C 0.8253(10) -0.4886(6) 1.0671(3) 0.042(14) Uani 1 1 d .
H69A H 0.7757 -0.5125 1.0530 0.051 Uiso 1 1 calc R
H69B H 0.9046 -0.5182 1.0659 0.051 Uiso 1 1 calc R
C70 C 0.8374(9) -0.4065(6) 1.0489(3) 0.037(13) Uani 1 1 d .
H70A H 0.8946 -0.3846 1.0611 0.044 Uiso 1 1 calc R
H70B H 0.8687 -0.4056 1.0219 0.044 Uiso 1 1 calc R
C71 C 0.7014(9) -0.3080(6) 1.0237(3) 0.031(12) Uani 1 1 d .
H71A H 0.7613 -0.3056 1.0026 0.038 Uiso 1 1 calc R
C72 C 0.5934(9) -0.2532(6) 1.0210(3) 0.029(12) Uani 1 1 d .
C73 C 0.4858(8) -0.2667(6) 1.0424(2) 0.023(11) Uani 1 1 d .
H73A H 0.4784 -0.3126 1.0599 0.027 Uiso 1 1 calc R
C74 C 0.3886(9) -0.2123(6) 1.0379(2) 0.024(11) Uani 1 1 d .
H74A H 0.3144 -0.2214 1.0525 0.029 Uiso 1 1 calc R
C75 C 0.3978(8) -0.1444(5) 1.0122(3) 0.023(11) Uani 1 1 d .
H75A H 0.3311 -0.1071 1.0096 0.028 Uiso 1 1 calc R
C76 C 0.5077(9) -0.1323(6) 0.9902(3) 0.025(11) Uani 1 1 d .
C77 C 0.6034(9) -0.1865(6) 0.9948(2) 0.026(11) Uani 1 1 d .
H77A H 0.6775 -0.1784 0.9800 0.031 Uiso 1 1 calc R
C78 C 0.5224(9) -0.0628(5) 0.9619(3) 0.023(11) Uani 1 1 d .
H78A H 0.6004 -0.0562 0.9496 0.028 Uiso 1 1 calc R
C79 C 0.4760(8) 0.0517(5) 0.9221(2) 0.023(11) Uani 1 1 d .
H79A H 0.5603 0.0405 0.9119 0.028 Uiso 1 1 calc R
H79B H 0.4672 0.1011 0.9323 0.028 Uiso 1 1 calc R
C80 C 0.3981(8) 0.0583(6) 0.8908(2) 0.025(11) Uani 1 1 d .
H80A H 0.4201 0.1013 0.8708 0.030 Uiso 1 1 calc R
H80B H 0.4114 0.0102 0.8794 0.030 Uiso 1 1 calc R
C81 C 0.2334(9) 0.1508(6) 0.9142(2) 0.028(12) Uani 1 1 d .
H81A H 0.2080 0.1840 0.8914 0.034 Uiso 1 1 calc R
H81B H 0.3005 0.1727 0.9215 0.034 Uiso 1 1 calc R
C82 C 0.1318(9) 0.1494(6) 0.9458(2) 0.027(11) Uani 1 1 d .
H82A H 0.1152 0.2010 0.9539 0.032 Uiso 1 1 calc R
H82B H 0.0599 0.1379 0.9366 0.032 Uiso 1 1 calc R
C83 C 0.1162(8) 0.1088(6) 1.0118(3) 0.023(11) Uani 1 1 d .
H83A H 0.0771 0.1592 1.0129 0.027 Uiso 1 1 calc R
C84 C 0.1244(8) 0.0568(5) 1.0476(3) 0.021(10) Uani 1 1 d .
C85 C 0.1387(8) -0.0222(5) 1.0497(3) 0.024(11) Uani 1 1 d .
H85A H 0.1443 -0.0445 1.0273 0.029 Uiso 1 1 calc R
C86 C 0.1451(8) -0.0699(6) 1.0839(2) 0.022(11) Uani 1 1 d .
H86A H 0.1563 -0.1243 1.0849 0.027 Uiso 1 1 calc R
C87 C 0.1349(9) -0.0372(6) 1.1167(3) 0.029(12) Uani 1 1 d .
H87A H 0.1368 -0.0694 1.1403 0.035 Uiso 1 1 calc R
C88 C 0.1217(9) 0.0443(6) 1.1151(2) 0.026(11) Uani 1 1 d .
C89 C 0.1176(9) 0.0890(6) 1.0805(3) 0.028(11) Uani 1 1 d .
H89A H 0.1098 0.1435 1.0790 0.034 Uiso 1 1 calc R
C90 C 0.1070(10) 0.0847(7) 1.1479(3) 0.040(13) Uani 1 1 d .
H90A H 0.0922 0.1393 1.1431 0.047 Uiso 1 1 calc R
C91 C 0.0109(9) -0.0445(7) 1.2895(3) 0.041(14) Uani 1 1 d .
H91A H -0.0576 -0.0132 1.3015 0.050 Uiso 1 1 calc R
H91B H 0.0569 -0.0715 1.3097 0.050 Uiso 1 1 calc R
C92 C -0.0346(9) -0.1035(6) 1.2713(3) 0.030(12) Uani 1 1 d .
C93 C -0.1215(9) -0.1458(6) 1.2904(3) 0.035(13) Uani 1 1 d .
H93A H -0.1591 -0.1350 1.3144 0.042 Uiso 1 1 calc R
C94 C -0.1553(10) -0.2049(7) 1.2746(3) 0.044(14) Uani 1 1 d .
H94A H -0.2139 -0.2364 1.2880 0.053 Uiso 1 1 calc R
C95 C -0.1015(10) -0.2172(6) 1.2387(3) 0.040(13) Uani 1 1 d .
H95A H -0.1224 -0.2571 1.2270 0.048 Uiso 1 1 calc R
C96 C -0.0173(9) -0.1698(6) 1.2208(3) 0.031(12) Uani 1 1 d .
H96A H 0.0161 -0.1762 1.1958 0.037 Uiso 1 1 calc R
C97 C 0.7080(9) -0.5602(6) 1.1207(3) 0.039(13) Uani 1 1 d .
H97A H 0.7226 -0.5792 1.1470 0.047 Uiso 1 1 calc R
H97B H 0.7403 -0.6014 1.1054 0.047 Uiso 1 1 calc R
C98 C 0.5751(11) -0.5449(6) 1.1196(3) 0.042(14) Uani 1 1 d .
C99 C 0.5093(12) -0.6067(8) 1.1266(5) 0.08(2) Uani 1 1 d .
H99A H 0.5473 -0.6577 1.1307 0.095 Uiso 1 1 calc R
C100 C 0.3872(14) -0.5945(8) 1.1277(5) 0.10(3) Uani 1 1 d .
H10A H 0.3410 -0.6367 1.1311 0.117 Uiso 1 1 calc R
C101 C 0.3342(11) -0.5198(7) 1.1239(4) 0.061(18) Uani 1 1 d .
H10B H 0.2503 -0.5095 1.1259 0.073 Uiso 1 1 calc R
C102 C 0.4060(11) -0.4599(6) 1.1169(3) 0.040(14) Uani 1 1 d .
H10C H 0.3696 -0.4084 1.1137 0.048 Uiso 1 1 calc R
C103 C 0.1943(9) 0.0405(6) 0.8850(3) 0.029(12) Uani 1 1 d .
H10D H 0.2224 0.0511 0.8577 0.035 Uiso 1 1 calc R
H10E H 0.1130 0.0665 0.8895 0.035 Uiso 1 1 calc R
C104 C 0.1912(9) -0.0459(6) 0.8967(3) 0.027(11) Uani 1 1 d .
C105 C 0.1737(9) -0.0931(6) 0.8712(3) 0.033(12) Uani 1 1 d .
H10F H 0.1682 -0.0722 0.8456 0.040 Uiso 1 1 calc R
C106 C 0.1645(10) -0.1700(6) 0.8834(3) 0.038(13) Uani 1 1 d .
H10G H 0.1533 -0.2035 0.8665 0.046 Uiso 1 1 calc R
C107 C 0.1721(10) -0.1975(6) 0.9213(3) 0.037(13) Uani 1 1 d .
H10H H 0.1638 -0.2501 0.9309 0.044 Uiso 1 1 calc R
C108 C 0.1915(8) -0.1480(5) 0.9445(3) 0.024(11) Uani 1 1 d .
H10I H 0.1989 -0.1681 0.9700 0.029 Uiso 1 1 calc R
P1 P 0.1114(3) 0.33577(17) 0.08139(8) 0.036(3) Uani 1 1 d .
F11 F 0.0962(6) 0.4014(3) 0.04665(17) 0.049(8) Uani 1 1 d .
F12 F 0.1031(7) 0.2741(4) 0.05312(19) 0.065(10) Uani 1 1 d .
F13 F 0.1232(8) 0.2665(4) 0.1150(2) 0.092(14) Uani 1 1 d .
F14 F 0.1163(6) 0.3969(4) 0.10803(18) 0.057(9) Uani 1 1 d .
F15 F -0.0284(6) 0.3399(4) 0.09208(18) 0.054(8) Uani 1 1 d .
F16 F 0.2505(6) 0.3295(6) 0.0696(2) 0.087(13) Uani 1 1 d .
P2 P 0.3114(3) 0.41064(16) 0.71883(7) 0.028(3) Uani 1 1 d .
F21 F 0.4317(5) 0.4282(3) 0.69179(15) 0.040(7) Uani 1 1 d .
F22 F 0.2653(5) 0.3767(3) 0.68571(14) 0.035(7) Uani 1 1 d .
F23 F 0.1923(5) 0.3911(3) 0.74589(15) 0.039(7) Uani 1 1 d .
F24 F 0.3577(6) 0.4434(4) 0.75207(15) 0.049(8) Uani 1 1 d .
F25 F 0.3714(6) 0.3265(3) 0.73325(16) 0.047(8) Uani 1 1 d .
F26 F 0.2510(6) 0.4938(3) 0.70444(16) 0.045(8) Uani 1 1 d .
P3 P 0.9399(3) 0.29236(16) 0.86960(8) 0.032(3) Uani 1 1 d .
F31 F 1.0350(6) 0.3035(3) 0.89606(16) 0.049(8) Uani 1 1 d .
F32 F 1.0319(5) 0.3153(3) 0.83343(15) 0.036(7) Uani 1 1 d .
F33 F 0.8462(5) 0.2797(4) 0.8428(2) 0.054(9) Uani 1 1 d .
F34 F 0.8475(8) 0.2685(4) 0.9056(2) 0.086(14) Uani 1 1 d .
F35 F 0.8890(6) 0.3806(3) 0.86877(19) 0.049(8) Uani 1 1 d .
F36 F 0.9921(6) 0.2035(3) 0.87015(15) 0.041(7) Uani 1 1 d .
P4 P 0.7621(3) 0.25994(17) 0.21555(7) 0.031(3) Uani 1 1 d .
F41 F 0.8783(5) 0.2801(4) 0.18699(16) 0.047(8) Uani 1 1 d .
F42 F 0.8382(6) 0.2494(4) 0.24977(16) 0.046(8) Uani 1 1 d .
F43 F 0.6474(6) 0.2405(4) 0.24445(18) 0.057(9) Uani 1 1 d .
F44 F 0.6862(6) 0.2714(4) 0.18106(18) 0.050(8) Uani 1 1 d .
F45 F 0.7306(5) 0.3504(3) 0.21955(16) 0.039(7) Uani 1 1 d .
F46 F 0.7939(6) 0.1711(4) 0.21125(18) 0.051(8) Uani 1 1 d .
P5 P 0.1580(2) 0.20024(15) 0.47627(7) 0.022(3) Uani 1 1 d .
F51 F 0.1492(5) 0.2927(3) 0.47570(14) 0.025(6) Uani 1 1 d .
F52 F 0.2356(5) 0.1880(3) 0.51047(15) 0.037(7) Uani 1 1 d .
F53 F 0.1669(5) 0.1097(3) 0.47652(16) 0.037(7) Uani 1 1 d .
F54 F 0.0790(5) 0.2137(3) 0.44213(15) 0.034(7) Uani 1 1 d .
F55 F 0.2763(5) 0.2063(3) 0.44617(14) 0.029(6) Uani 1 1 d .
F56 F 0.0387(5) 0.1975(4) 0.50500(17) 0.045(8) Uani 1 1 d .
P6 P 0.8318(2) 0.12491(15) 0.60900(7) 0.023(3) Uani 1 1 d .
F61 F 0.9649(6) 0.1018(5) 0.61779(19) 0.074(11) Uani 1 1 d .
F62 F 0.8148(5) 0.1766(3) 0.64236(15) 0.033(7) Uani 1 1 d .
F63 F 0.7024(6) 0.1529(5) 0.5996(2) 0.081(12) Uani 1 1 d .
F64 F 0.8492(7) 0.0735(3) 0.57635(15) 0.055(9) Uani 1 1 d .
F65 F 0.8772(6) 0.1957(3) 0.57945(16) 0.049(8) Uani 1 1 d .
F66 F 0.7881(9) 0.0558(4) 0.63861(17) 0.097(16) Uani 1 1 d .
O200 O -0.3423(7) -0.1973(5) 1.3593(2) 0.054(11) Uani 1 1 d D
C201 C -0.3879(9) -0.2647(6) 1.3810(3) 0.038(13) Uani 1 1 d D
H20B H -0.4075 -0.2575 1.4078 0.045 Uiso 1 1 calc R
H20C H -0.3273 -0.3096 1.3793 0.045 Uiso 1 1 calc R
C202 C -0.4943(9) -0.2790(6) 1.3665(3) 0.038(13) Uani 1 1 d D
H20D H -0.5651 -0.2738 1.3855 0.046 Uiso 1 1 calc R
H20E H -0.4857 -0.3312 1.3592 0.046 Uiso 1 1 calc R
C203 C -0.5033(10) -0.2167(7) 1.3320(3) 0.047(15) Uani 1 1 d D
H20F H -0.4671 -0.2369 1.3086 0.056 Uiso 1 1 calc R
H20G H -0.5871 -0.1970 1.3297 0.056 Uiso 1 1 calc R
C204 C -0.4371(10) -0.1564(6) 1.3397(3) 0.048(15) Uani 1 1 d D
H20H H -0.4052 -0.1254 1.3159 0.058 Uiso 1 1 calc R
H20I H -0.4885 -0.1217 1.3555 0.058 Uiso 1 1 calc R
O300 O 0.539(2) 0.0200(13) 1.2750(6) 0.23(4) Uani 1 1 d DU
C301 C 0.660(2) 0.0342(19) 1.2702(8) 0.232(8) Uani 1 1 d D
H30A H 0.6760 0.0745 1.2482 0.279 Uiso 1 1 calc R
H30B H 0.7115 -0.0134 1.2653 0.279 Uiso 1 1 calc R
C302 C 0.689(2) 0.0590(19) 1.3035(9) 0.232(8) Uani 1 1 d D
H30C H 0.7491 0.0966 1.2967 0.279 Uiso 1 1 calc R
H30D H 0.7203 0.0146 1.3209 0.279 Uiso 1 1 calc R
C303 C 0.574(3) 0.0957(18) 1.3209(8) 0.232(8) Uani 1 1 d D
H30E H 0.5683 0.0865 1.3487 0.279 Uiso 1 1 calc R
H30F H 0.5655 0.1520 1.3122 0.279 Uiso 1 1 calc R
C304 C 0.486(2) 0.0586(19) 1.3081(9) 0.232(8) Uani 1 1 d D
H30G H 0.4198 0.0974 1.3009 0.279 Uiso 1 1 calc R
H30H H 0.4533 0.0200 1.3288 0.279 Uiso 1 1 calc R
O400 O 0.3878(12) 0.0843(9) 1.1334(5) 0.152(19) Uani 1 1 d D
C401 C 0.4223(18) 0.0747(12) 1.1699(6) 0.152(16) Uani 1 1 d D
H40B H 0.4503 0.0201 1.1781 0.182 Uiso 1 1 calc R
H40C H 0.3547 0.0907 1.1884 0.182 Uiso 1 1 calc R
C402 C 0.5156(18) 0.1224(13) 1.1673(6) 0.152(16) Uani 1 1 d D
H40D H 0.5928 0.0909 1.1691 0.182 Uiso 1 1 calc R
H40E H 0.5007 0.1553 1.1874 0.182 Uiso 1 1 calc R
C403 C 0.5140(17) 0.1722(13) 1.1276(6) 0.152(16) Uani 1 1 d D
H40F H 0.5203 0.2270 1.1291 0.182 Uiso 1 1 calc R
H40G H 0.5806 0.1537 1.1095 0.182 Uiso 1 1 calc R
C404 C 0.4040(18) 0.1633(12) 1.1165(6) 0.152(16) Uani 1 1 d D
H40H H 0.4079 0.1701 1.0887 0.182 Uiso 1 1 calc R
H40I H 0.3398 0.2000 1.1268 0.182 Uiso 1 1 calc R
O500 O 0.2733(14) 0.2047(9) 1.2589(5) 0.210(17) Uani 1 1 d D
C501 C 0.3830(16) 0.2304(13) 1.2514(6) 0.210(11) Uani 1 1 d D
H50A H 0.4432 0.1874 1.2456 0.252 Uiso 1 1 calc R
H50B H 0.4018 0.2491 1.2740 0.252 Uiso 1 1 calc R
C502 C 0.3879(18) 0.2913(13) 1.2203(7) 0.210(11) Uani 1 1 d D
H50C H 0.4115 0.2712 1.1961 0.252 Uiso 1 1 calc R
H50D H 0.4438 0.3281 1.2228 0.252 Uiso 1 1 calc R
C503 C 0.2612(18) 0.3283(11) 1.2235(7) 0.210(11) Uani 1 1 d D
H50E H 0.2462 0.3647 1.2421 0.252 Uiso 1 1 calc R
H50F H 0.2402 0.3553 1.1988 0.252 Uiso 1 1 calc R
C504 C 0.1992(16) 0.2617(13) 1.2361(6) 0.210(11) Uani 1 1 d D
H50G H 0.1822 0.2400 1.2142 0.252 Uiso 1 1 calc R
H50H H 0.1228 0.2758 1.2513 0.252 Uiso 1 1 calc R
O600 O 0.381(5) -0.402(4) 0.9860(18) 0.632(2) Uani 1 1 d DU
C601 C 0.307(6) -0.454(4) 1.019(2) 0.632(3) Uani 1 1 d DU
H60A H 0.3489 -0.4627 1.0421 0.759 Uiso 1 1 calc R
H60B H 0.3022 -0.5045 1.0119 0.759 Uiso 1 1 calc R
C602 C 0.170(8) -0.411(4) 1.0300(16) 0.632(3) Uani 1 1 d DU
H60C H 0.1536 -0.4060 1.0572 0.759 Uiso 1 1 calc R
H60D H 0.1096 -0.4413 1.0240 0.759 Uiso 1 1 calc R
C603 C 0.165(5) -0.321(5) 1.003(2) 0.632(3) Uani 1 1 d DU
H60E H 0.0888 -0.3068 0.9922 0.759 Uiso 1 1 calc R
H60F H 0.1786 -0.2803 1.0170 0.759 Uiso 1 1 calc R
C604 C 0.275(7) -0.337(3) 0.970(2) 0.632(3) Uani 1 1 d DU
H60G H 0.3098 -0.2884 0.9599 0.759 Uiso 1 1 calc R
H60H H 0.2451 -0.3557 0.9494 0.759 Uiso 1 1 calc R
O510 O 1.1776(16) 0.1940(10) 0.3345(5) 0.210(11) Uani 1 1 d U
H510 H 1.2268 0.2125 0.3169 0.315 Uiso 1 1 calc R
C510 C 1.237(2) 0.1407(14) 0.3599(7) 0.210(11) Uani 1 1 d U
H51B H 1.2034 0.1475 0.3858 0.315 Uiso 1 1 calc R
H51C H 1.3215 0.1486 0.3560 0.315 Uiso 1 1 calc R
H51D H 1.2283 0.0883 0.3558 0.315 Uiso 1 1 calc R
C520 C 0.598(6) -0.020(4) 1.1994(18) 0.232(8) Uani 0.50 1 d PD
H52B H 0.5159 -0.0113 1.2110 0.348 Uiso 0.50 1 calc PR
H52C H 0.6065 -0.0631 1.1851 0.348 Uiso 0.50 1 calc PR
H52D H 0.6200 0.0268 1.1823 0.348 Uiso 0.50 1 calc PR
O520 O 0.672(5) -0.036(3) 1.2270(15) 0.232(8) Uani 0.50 1 d P
H520 H 0.7422 -0.0458 1.2171 0.348 Uiso 0.50 1 calc PR
O1 O 1.1133(10) 0.3169(5) 0.3746(3) 0.089(5) Uani 1 1 d .

loop_
_atom_site_aniso_label
_atom_site_aniso_U_11
_atom_site_aniso_U_22
_atom_site_aniso_U_33
_atom_site_aniso_U_23
_atom_site_aniso_U_13
_atom_site_aniso_U_12
Cu1 0.018(3) 0.017(3) 0.013(2) -0.001(2) -0.001(2) -0.001(2)
Cu2 0.018(3) 0.015(3) 0.016(3) -0.001(2) -0.002(2) 0.001(2)
Cu3 0.031(3) 0.018(3) 0.019(3) 0.001(2) -0.007(2) -0.003(3)
N1 0.01(2) 0.03(2) 0.021(19) -0.003(17) 0.000(15) 0.005(16)
N2 0.02(2) 0.01(2) 0.015(17) 0.001(15) 0.004(15) -0.004(16)
N3 0.01(2) 0.02(2) 0.013(17) 0.002(15) 0.003(15) -0.001(16)
N4 0.02(2) 0.02(2) 0.020(18) 0.002(16) -0.001(15) 0.001(16)
N5 0.01(2) 0.02(2) 0.021(18) -0.001(15) -0.002(15) 0.002(16)
N6 0.01(2) 0.02(2) 0.018(18) -0.001(16) 0.000(15) -0.001(16)
N7 0.03(2) 0.02(2) 0.017(18) 0.009(16) -0.003(16) -0.002(18)
N8 0.05(3) 0.02(2) 0.03(2) -0.002(18) -0.02(2) 0.01(2)
N9 0.02(2) 0.02(2) 0.020(19) 0.002(16) -0.007(16) -0.001(16)
N10 0.02(2) 0.02(2) 0.023(19) -0.004(16) 0.001(16) -0.006(16)
N11 0.02(2) 0.02(2) 0.020(19) -0.004(16) 0.002(16) -0.005(17)
N12 0.03(2) 0.04(3) 0.05(3) -0.02(2) 0.01(2) 0.00(2)
C1 0.02(3) 0.02(3) 0.02(2) 0.002(19) -0.002(19) 0.01(2)
C2 0.02(3) 0.03(3) 0.02(2) -0.001(19) 0.002(19) 0.00(2)
C3 0.02(2) 0.02(3) 0.02(2) -0.004(18) -0.007(18) -0.004(19)
C4 0.02(2) 0.02(3) 0.02(2) -0.010(19) -0.002(19) -0.01(2)
C5 0.01(2) 0.02(3) 0.02(2) 0.010(19) -0.002(18) -0.01(2)
C6 0.013(10) 0.013(10) 0.013(10) -0.002(5) -0.001(5) -0.002(5)
C7 0.01(2) 0.01(2) 0.02(2) 0.000(18) 0.002(18) -0.003(19)
C8 0.02(3) 0.01(2) 0.02(2) 0.000(18) -0.007(19) 0.00(2)
C9 0.02(3) 0.02(3) 0.01(2) -0.002(18) -0.001(18) 0.00(2)
C10 0.014(10) 0.014(10) 0.014(10) -0.002(5) -0.001(5) -0.001(5)
C11 0.01(2) 0.02(2) 0.010(19) 0.001(17) -0.004(17) -0.003(18)
C12 0.01(2) 0.03(3) 0.02(2) 0.00(2) -0.003(19) 0.00(2)
C13 0.04(3) 0.02(3) 0.03(2) 0.00(2) -0.02(2) 0.01(2)
C14 0.02(2) 0.02(3) 0.02(2) 0.001(19) -0.002(18) 0.00(2)
C15 0.02(3) 0.03(3) 0.02(2) -0.01(2) -0.006(19) 0.01(2)
C16 0.02(3) 0.03(3) 0.02(2) 0.01(2) 0.00(2) 0.00(2)
C17 0.03(3) 0.02(3) 0.01(2) 0.00(2) -0.002(19) 0.00(2)
C18 0.02(3) 0.02(3) 0.02(2) -0.001(19) -0.002(19) 0.00(2)
C19 0.03(3) 0.01(2) 0.02(2) 0.001(18) 0.00(2) 0.01(2)
C20 0.02(3) 0.02(3) 0.02(2) 0.00(2) 0.01(2) 0.00(2)
C21 0.02(3) 0.02(3) 0.02(2) 0.00(2) 0.00(2) 0.00(2)
C22 0.03(3) 0.01(2) 0.01(2) 0.001(18) 0.00(2) 0.00(2)
C23 0.02(3) 0.02(3) 0.01(2) -0.003(18) 0.001(18) 0.00(2)
C24 0.03(3) 0.02(3) 0.01(2) 0.010(19) -0.002(19) 0.00(2)
C25 0.06(4) 0.05(4) 0.01(2) 0.01(2) 0.00(2) 0.01(3)
C26 0.07(4) 0.03(3) 0.02(2) 0.00(2) -0.01(3) 0.00(3)
C27 0.04(3) 0.02(3) 0.02(2) 0.01(2) -0.01(2) 0.00(2)
C28 0.03(3) 0.02(3) 0.02(2) 0.00(2) 0.00(2) 0.00(2)
C29 0.03(3) 0.02(3) 0.02(2) 0.00(2) 0.00(2) 0.00(2)
C30 0.018(11) 0.019(11) 0.018(10) -0.002(5) -0.003(5) -0.002(5)
C31 0.02(3) 0.01(2) 0.02(2) -0.002(19) -0.002(19) 0.00(2)
C32 0.02(3) 0.01(2) 0.02(2) 0.003(19) -0.01(2) -0.005(19)
C33 0.01(2) 0.02(3) 0.02(2) 0.01(2) -0.006(19) 0.00(2)
C34 0.01(2) 0.01(3) 0.02(2) 0.002(19) -0.005(18) -0.003(19)
C35 0.01(2) 0.01(2) 0.02(2) 0.003(18) -0.011(19) 0.001(19)
C36 0.02(2) 0.02(3) 0.03(2) 0.001(19) -0.004(19) 0.003(19)
C37 0.01(2) 0.03(3) 0.01(2) 0.002(19) 0.004(18) 0.00(2)
C38 0.015(10) 0.015(10) 0.015(10) -0.002(5) -0.002(5) -0.002(5)
C39 0.02(3) 0.03(3) 0.02(2) -0.01(2) 0.003(19) 0.00(2)
C40 0.02(3) 0.03(3) 0.03(3) 0.01(2) 0.00(2) -0.01(2)
C41 0.02(3) 0.02(3) 0.03(3) -0.01(2) -0.01(2) -0.01(2)
C42 0.02(3) 0.02(3) 0.02(2) 0.00(2) 0.002(19) -0.01(2)
C43 0.02(3) 0.01(3) 0.04(3) 0.00(2) -0.01(2) 0.00(2)
C44 0.02(3) 0.02(3) 0.02(2) -0.001(19) -0.01(2) -0.01(2)
C45 0.03(3) 0.02(3) 0.03(3) 0.00(2) -0.01(2) 0.00(2)
C46 0.04(4) 0.02(3) 0.05(3) 0.00(2) -0.01(3) -0.02(3)
C47 0.02(3) 0.04(4) 0.05(3) -0.01(3) 0.00(2) -0.01(3)
C48 0.02(3) 0.04(3) 0.03(2) -0.01(2) 0.00(2) 0.00(2)
C49 0.06(4) 0.03(3) 0.05(3) -0.01(3) -0.03(3) 0.01(3)
C50 0.02(3) 0.05(4) 0.06(4) -0.02(3) -0.03(3) 0.01(3)
C51 0.05(4) 0.07(5) 0.10(5) -0.02(4) -0.03(4) 0.00(4)
C52 0.06(5) 0.16(9) 0.12(7) -0.04(7) -0.03(5) -0.04(5)
C53 0.08(6) 0.10(6) 0.11(6) -0.04(5) 0.02(5) -0.06(5)
C54 0.04(4) 0.09(5) 0.06(4) -0.03(4) 0.02(3) -0.03(3)
Cu4 0.026(3) 0.040(4) 0.020(3) -0.009(3) -0.002(2) 0.002(3)
Cu5 0.027(3) 0.020(3) 0.025(3) -0.002(2) -0.009(2) 0.004(3)
Cu6 0.022(3) 0.021(3) 0.018(3) 0.001(2) -0.001(2) -0.004(2)
N13 0.04(3) 0.03(3) 0.02(2) -0.002(18) -0.005(18) 0.01(2)
N14 0.03(2) 0.04(3) 0.02(2) -0.008(19) -0.003(18) 0.00(2)
N15 0.03(2) 0.02(2) 0.015(18) 0.001(16) 0.002(16) -0.004(18)
N16 0.02(2) 0.02(2) 0.03(2) -0.001(17) -0.003(17) 0.004(17)
N17 0.03(2) 0.02(2) 0.03(2) -0.007(18) -0.015(19) 0.004(18)
N18 0.03(2) 0.03(2) 0.03(2) -0.006(18) -0.005(18) 0.006(19)
N19 0.03(2) 0.02(2) 0.014(18) 0.004(15) -0.002(16) -0.010(18)
N20 0.02(2) 0.03(2) 0.016(18) 0.006(16) -0.006(16) -0.007(17)
N21 0.02(2) 0.02(2) 0.020(19) 0.006(16) -0.008(16) -0.001(17)
N22 0.02(2) 0.04(3) 0.03(2) -0.007(18) -0.005(17) 0.002(18)
N23 0.03(2) 0.03(2) 0.04(2) 0.001(18) -0.018(19) 0.005(18)
N24 0.02(2) 0.03(2) 0.025(19) -0.006(17) 0.002(16) -0.004(17)
C55 0.06(4) 0.03(3) 0.04(3) 0.00(2) -0.02(3) 0.01(3)
C56 0.04(3) 0.06(4) 0.03(3) -0.02(3) 0.00(2) 0.01(3)
C57 0.03(3) 0.04(3) 0.02(2) -0.01(2) 0.00(2) 0.00(2)
C58 0.04(3) 0.03(3) 0.02(2) -0.01(2) -0.01(2) 0.01(2)
C59 0.03(3) 0.03(3) 0.02(2) 0.00(2) 0.00(2) 0.00(2)
C60 0.02(3) 0.02(3) 0.02(2) 0.001(18) -0.001(19) 0.00(2)
C61 0.02(3) 0.02(3) 0.03(2) 0.00(2) 0.00(2) 0.00(2)
C62 0.03(3) 0.02(3) 0.01(2) 0.000(19) -0.002(19) -0.01(2)
C63 0.03(3) 0.02(3) 0.02(2) -0.001(19) 0.002(19) 0.00(2)
C64 0.02(3) 0.01(2) 0.02(2) 0.000(18) -0.004(19) 0.00(2)
C65 0.02(3) 0.02(3) 0.01(2) 0.003(19) -0.004(18) 0.00(2)
C66 0.03(3) 0.03(3) 0.02(2) 0.00(2) -0.01(2) 0.00(2)
C67 0.02(3) 0.03(3) 0.03(2) 0.00(2) -0.01(2) 0.01(2)
C68 0.03(3) 0.02(3) 0.03(3) 0.00(2) -0.01(2) 0.00(2)
C69 0.05(4) 0.04(3) 0.04(3) -0.02(3) -0.02(3) 0.02(3)
C70 0.03(3) 0.05(3) 0.03(3) 0.00(2) 0.00(2) 0.02(3)
C71 0.03(3) 0.04(3) 0.02(2) 0.00(2) 0.00(2) 0.00(2)
C72 0.04(3) 0.03(3) 0.02(2) 0.00(2) -0.01(2) 0.00(2)
C73 0.02(3) 0.02(3) 0.02(2) 0.00(2) -0.01(2) 0.00(2)
C74 0.02(3) 0.03(3) 0.02(2) 0.00(2) 0.00(2) -0.02(2)
C75 0.02(3) 0.02(3) 0.03(3) 0.00(2) 0.00(2) 0.00(2)
C76 0.03(3) 0.02(3) 0.02(2) 0.00(2) -0.01(2) -0.01(2)
C77 0.02(3) 0.03(3) 0.02(2) 0.01(2) 0.00(2) 0.00(2)
C78 0.02(3) 0.02(3) 0.03(2) 0.00(2) -0.01(2) -0.01(2)
C79 0.02(3) 0.02(3) 0.03(2) 0.01(2) 0.00(2) -0.01(2)
C80 0.03(3) 0.02(3) 0.02(2) 0.00(2) 0.00(2) -0.01(2)
C81 0.04(3) 0.03(3) 0.02(2) 0.01(2) 0.00(2) -0.01(2)
C82 0.03(3) 0.02(3) 0.02(2) 0.01(2) -0.01(2) 0.00(2)
C83 0.01(3) 0.02(3) 0.03(2) 0.01(2) 0.00(2) 0.00(2)
C84 0.02(3) 0.02(3) 0.02(2) 0.00(2) -0.003(19) -0.01(2)
C85 0.02(3) 0.02(3) 0.03(3) -0.01(2) 0.01(2) 0.00(2)
C86 0.02(3) 0.02(3) 0.03(2) 0.00(2) -0.01(2) 0.00(2)
C87 0.03(3) 0.03(3) 0.03(3) 0.01(2) 0.00(2) -0.01(2)
C88 0.02(3) 0.04(3) 0.02(2) 0.00(2) 0.00(2) 0.00(2)
C89 0.03(3) 0.02(3) 0.03(3) 0.00(2) 0.00(2) 0.00(2)
C90 0.04(3) 0.04(3) 0.04(3) -0.01(3) -0.01(3) 0.01(3)
C91 0.02(3) 0.07(4) 0.02(3) -0.01(3) 0.01(2) 0.00(3)
C92 0.02(3) 0.04(3) 0.03(3) -0.01(2) -0.01(2) 0.00(2)
C93 0.03(3) 0.05(4) 0.02(2) 0.00(2) 0.01(2) -0.01(3)
C94 0.03(3) 0.05(4) 0.04(3) 0.00(3) 0.01(3) 0.00(3)
C95 0.04(3) 0.04(3) 0.04(3) -0.01(3) 0.00(3) 0.00(3)
C96 0.03(3) 0.04(3) 0.03(3) -0.01(2) -0.01(2) 0.00(2)
C97 0.03(3) 0.02(3) 0.06(4) -0.01(3) -0.01(3) 0.01(2)
C98 0.05(4) 0.02(3) 0.06(4) 0.00(3) -0.03(3) 0.00(3)
C99 0.05(5) 0.04(4) 0.15(7) -0.01(4) -0.06(5) 0.01(3)
C100 0.07(5) 0.03(4) 0.20(9) 0.01(5) -0.07(6) 0.00(4)
C101 0.04(4) 0.04(4) 0.10(5) 0.01(3) -0.03(4) -0.01(3)
C102 0.06(4) 0.02(3) 0.05(3) 0.00(2) -0.02(3) -0.01(3)
C103 0.03(3) 0.03(3) 0.02(2) 0.00(2) 0.00(2) 0.00(2)
C104 0.02(3) 0.04(3) 0.02(2) -0.01(2) 0.01(2) 0.00(2)
C105 0.04(3) 0.04(3) 0.02(3) -0.01(2) 0.00(2) -0.01(3)
C106 0.04(3) 0.04(3) 0.04(3) -0.02(3) 0.00(2) 0.00(3)
C107 0.04(3) 0.03(3) 0.04(3) -0.01(2) 0.00(2) -0.02(3)
C108 0.03(3) 0.02(3) 0.03(2) -0.01(2) 0.00(2) -0.01(2)
P1 0.037(9) 0.030(8) 0.036(7) -0.002(6) 0.003(6) 0.005(7)
F11 0.06(2) 0.034(18) 0.042(17) 0.004(14) 0.004(15) -0.003(15)
F12 0.10(3) 0.033(19) 0.06(2) -0.017(16) 0.012(19) -0.012(18)
F13 0.14(4) 0.06(2) 0.05(2) 0.014(18) 0.01(2) 0.05(2)
F14 0.06(2) 0.07(2) 0.048(18) -0.025(17) 0.002(16) -0.032(18)
F15 0.04(2) 0.05(2) 0.06(2) -0.012(17) 0.013(16) -0.015(16)
F16 0.03(2) 0.16(4) 0.06(2) -0.02(2) 0.007(17) 0.02(2)
P2 0.035(8) 0.030(8) 0.017(6) 0.002(5) -0.005(5) -0.006(6)
F21 0.044(18) 0.050(19) 0.025(14) 0.002(13) -0.003(13) -0.013(15)
F22 0.057(19) 0.031(16) 0.021(13) 0.001(12) -0.016(13) -0.015(14)
F23 0.040(18) 0.045(18) 0.028(14) 0.002(13) 0.003(13) -0.011(14)
F24 0.08(2) 0.06(2) 0.020(14) -0.003(14) -0.007(14) -0.033(17)
F25 0.07(2) 0.037(18) 0.031(15) 0.009(13) -0.017(15) 0.011(15)
F26 0.06(2) 0.030(17) 0.034(16) 0.003(13) 0.003(14) 0.003(15)
P3 0.037(8) 0.025(8) 0.032(7) -0.001(6) 0.006(6) -0.013(6)
F31 0.09(2) 0.029(17) 0.034(16) 0.006(13) -0.033(16) -0.012(16)
F32 0.041(17) 0.039(18) 0.028(14) 0.011(13) -0.004(13) -0.020(14)
F33 0.032(18) 0.05(2) 0.09(2) -0.014(17) -0.020(17) -0.010(15)
F34 0.12(3) 0.06(2) 0.08(2) -0.04(2) 0.07(2) -0.06(2)
F35 0.045(19) 0.030(18) 0.07(2) -0.019(16) -0.009(16) 0.000(14)
F36 0.08(2) 0.020(16) 0.028(15) 0.000(12) -0.009(14) -0.012(15)
P4 0.028(8) 0.037(9) 0.029(7) -0.011(6) -0.002(6) 0.000(6)
F41 0.035(18) 0.06(2) 0.041(17) -0.015(15) 0.014(14) -0.005(15)
F42 0.06(2) 0.043(19) 0.040(17) -0.008(14) -0.018(15) 0.002(15)
F43 0.05(2) 0.07(2) 0.06(2) -0.019(17) 0.016(16) -0.020(17)
F44 0.05(2) 0.05(2) 0.057(19) -0.015(16) -0.025(16) 0.012(16)
F45 0.043(18) 0.029(17) 0.044(16) -0.009(13) 0.001(14) 0.004(13)
F46 0.06(2) 0.05(2) 0.052(19) -0.022(16) -0.010(16) 0.001(16)
P5 0.024(7) 0.017(7) 0.024(6) 0.000(5) -0.004(5) -0.003(5)
F51 0.028(15) 0.013(14) 0.036(14) -0.002(11) -0.008(12) -0.001(11)
F52 0.054(19) 0.029(16) 0.033(15) 0.004(12) -0.025(14) -0.010(14)
F53 0.042(18) 0.018(15) 0.052(17) -0.002(13) -0.017(14) -0.001(13)
F54 0.037(17) 0.028(16) 0.044(16) -0.012(13) -0.024(13) 0.002(13)
F55 0.025(15) 0.028(16) 0.033(14) -0.006(12) 0.004(12) -0.006(12)
F56 0.037(18) 0.048(19) 0.046(17) -0.007(15) 0.015(14) -0.012(15)
P6 0.032(8) 0.019(7) 0.016(6) -0.003(5) 0.000(5) -0.004(6)
F61 0.06(2) 0.10(3) 0.05(2) -0.02(2) -0.023(17) 0.05(2)
F62 0.043(17) 0.025(16) 0.034(15) -0.015(12) -0.007(13) 0.000(13)
F63 0.025(19) 0.16(4) 0.06(2) -0.06(2) -0.003(16) 0.00(2)
F64 0.11(3) 0.028(17) 0.023(15) -0.010(13) 0.003(16) -0.011(17)
F65 0.08(2) 0.037(18) 0.034(16) 0.007(14) -0.002(15) -0.032(16)
F66 0.23(5) 0.05(2) 0.019(16) -0.007(15) 0.02(2) -0.09(3)
O200 0.05(3) 0.06(3) 0.05(2) 0.01(2) -0.004(19) -0.02(2)
C201 0.04(3) 0.04(3) 0.04(3) 0.00(2) 0.00(2) -0.01(3)
C202 0.03(3) 0.04(3) 0.04(3) 0.00(2) 0.00(2) 0.00(3)
C203 0.03(3) 0.07(4) 0.04(3) -0.02(3) 0.01(3) 0.00(3)
C204 0.04(4) 0.05(4) 0.05(3) -0.01(3) 0.00(3) 0.01(3)
O300 0.23(4) 0.23(4) 0.23(4) -0.035(8) -0.031(7) -0.025(7)
C301 0.232(8) 0.233(7) 0.232(7) -0.04(4) -0.03(5) -0.02(4)
C302 0.232(8) 0.233(7) 0.232(7) -0.04(4) -0.03(5) -0.02(4)
C303 0.232(8) 0.233(7) 0.232(7) -0.04(4) -0.03(5) -0.02(4)
C304 0.232(8) 0.233(7) 0.232(7) -0.04(4) -0.03(5) -0.02(4)
O400 0.11(4) 0.17(5) 0.17(4) 0.02(3) -0.03(4) -0.02(3)
C401 0.11(3) 0.17(4) 0.17(3) 0.02(3) -0.03(3) -0.02(3)
C402 0.11(3) 0.17(4) 0.17(3) 0.02(3) -0.03(3) -0.02(3)
C403 0.11(3) 0.17(4) 0.17(3) 0.02(3) -0.03(3) -0.02(3)
C404 0.11(3) 0.17(4) 0.17(3) 0.02(3) -0.03(3) -0.02(3)
O500 0.17(3) 0.16(3) 0.20(3) 0.100(11) 0.115(11) 0.018(11)
C501 0.169(11) 0.164(11) 0.201(11) 0.100(3) 0.115(3) 0.018(3)
C502 0.169(11) 0.164(11) 0.201(11) 0.100(3) 0.115(3) 0.018(3)
C503 0.169(11) 0.164(11) 0.201(11) 0.100(3) 0.115(3) 0.018(3)
C504 0.169(11) 0.164(11) 0.201(11) 0.100(3) 0.115(3) 0.018(3)
O600 0.664(3) 0.641(3) 0.647(3) -0.387(3) 0.051(3) -0.060(3)
C601 0.664(3) 0.641(3) 0.647(3) -0.387(3) 0.051(3) -0.060(3)
C602 0.664(3) 0.641(3) 0.647(3) -0.387(3) 0.051(3) -0.060(3)
C603 0.664(3) 0.641(3) 0.647(3) -0.387(3) 0.051(3) -0.060(3)
C604 0.664(3) 0.641(3) 0.647(3) -0.387(3) 0.051(3) -0.060(3)
O510 0.169(11) 0.164(11) 0.201(11) 0.100(3) 0.115(3) 0.018(3)
C510 0.169(11) 0.164(11) 0.201(11) 0.100(3) 0.115(3) 0.018(3)
C520 0.232(8) 0.233(7) 0.232(7) -0.04(4) -0.03(5) -0.02(4)
O520 0.232(8) 0.233(7) 0.232(7) -0.04(4) -0.03(5) -0.02(4)
O1 0.140(3) 0.057(3) 0.056(3) 0.02(2) 0.01(3) -0.02(3)

loop_
_atom_type_symbol
_atom_type_description
_atom_type_scat_dispersion_real
_atom_type_scat_dispersion_imag
_atom_type_scat_source
C C 0.0033 0.0016 'International Tables Vol C Tables 4.2.6.8 and 6.1.1.4'
H H 0.0000 0.0000 'International Tables Vol C Tables 4.2.6.8 and 6.1.1.4'
N N 0.0061 0.0033 'International Tables Vol C Tables 4.2.6.8 and 6.1.1.4'
O O 0.0106 0.0060 'International Tables Vol C Tables 4.2.6.8 and 6.1.1.4'
F F 0.0171 0.0103 'International Tables Vol C Tables 4.2.6.8 and 6.1.1.4'
P P 0.1023 0.0942 'International Tables Vol C Tables 4.2.6.8 and 6.1.1.4'
Cu Cu 0.3201 1.2651 'International Tables Vol C Tables 4.2.6.8 and 6.1.1.4'

loop_
_geom_angle_atom_site_label_1
_geom_angle_atom_site_label_2
_geom_angle_atom_site_label_3
_geom_angle
N1 Cu1 N3 130.9(3)
N1 Cu1 N10 115.7(3)
N3 Cu1 N10 110.7(3)
N1 Cu1 N2 86.2(3)
N3 Cu1 N2 85.1(3)
N10 Cu1 N2 81.8(3)
N6 Cu2 N4 126.1(3)
N6 Cu2 N11 121.2(3)
N4 Cu2 N11 110.4(3)
N6 Cu2 N5 86.5(3)
N4 Cu2 N5 85.8(3)
N11 Cu2 N5 82.7(3)
N9 Cu3 N12 129.7(3)
N9 Cu3 N7 124.6(3)
N12 Cu3 N7 102.8(3)
N9 Cu3 N8 86.2(3)
N12 Cu3 N8 82.3(3)
N7 Cu3 N8 84.2(3)
C36 N1 C1 116.9(8)
C36 N1 Cu1 133.8(7)
C1 N1 Cu1 109.1(5)
C37 N2 C2 113.8(7)
C37 N2 C3 113.7(7)
C2 N2 C3 113.3(7)
C37 N2 Cu1 107.4(5)
C2 N2 Cu1 102.9(5)
C3 N2 Cu1 104.4(5)
C5 N3 C4 116.7(8)
C5 N3 Cu1 135.1(7)
C4 N3 Cu1 107.3(5)
C12 N4 C13 114.9(8)
C12 N4 Cu2 135.5(7)
C13 N4 Cu2 109.5(6)
C15 N5 C14 113.8(7)
C15 N5 C43 115.1(7)
C14 N5 C43 113.7(7)
C15 N5 Cu2 102.4(5)
C14 N5 Cu2 103.0(5)
C43 N5 Cu2 107.1(5)
C17 N6 C16 115.7(7)
C17 N6 Cu2 138.3(7)
C16 N6 Cu2 105.9(5)
C24 N7 C25 113.3(8)
C24 N7 Cu3 136.8(6)
C25 N7 Cu3 109.7(6)
C27 N8 C49 114.7(8)
C27 N8 C26 113.8(8)
C49 N8 C26 114.2(9)
C27 N8 Cu3 102.5(5)
C49 N8 Cu3 107.7(6)
C26 N8 Cu3 102.1(5)
C29 N9 C28 114.6(8)
C29 N9 Cu3 137.9(7)
C28 N9 Cu3 107.3(6)
C42 N10 C38 119.0(8)
C42 N10 Cu1 126.1(6)
C38 N10 Cu1 114.3(6)
C48 N11 C44 117.4(8)
C48 N11 Cu2 127.0(7)
C44 N11 Cu2 115.6(6)
C54 N12 C50 119.1(10)
C54 N12 Cu3 125.8(8)
C50 N12 Cu3 113.6(7)
N1 C1 C2 112.7(7)
N2 C2 C1 109.4(7)
N2 C3 C4 110.2(7)
N3 C4 C3 109.8(7)
N3 C5 C6 125.0(8)
C7 C6 C11 119.4(8)
C7 C6 C5 122.7(8)
C11 C6 C5 117.9(8)
C8 C7 C6 121.1(9)
C7 C8 C9 120.1(9)
C10 C9 C8 120.5(9)
C9 C10 C11 119.6(8)
C9 C10 C12 122.6(8)
C11 C10 C12 117.7(8)
C10 C11 C6 119.3(8)
N4 C12 C10 122.1(8)
N4 C13 C14 110.5(7)
N5 C14 C13 111.1(7)
N5 C15 C16 111.1(8)
N6 C16 C15 111.0(8)
N6 C17 C18 126.6(8)
C19 C18 C23 118.0(8)
C19 C18 C17 124.5(8)
C23 C18 C17 117.5(8)
C20 C19 C18 121.0(8)
C19 C20 C21 119.7(9)
C22 C21 C20 121.0(9)
C23 C22 C21 118.1(8)
C23 C22 C24 118.3(8)
C21 C22 C24 123.4(9)
C22 C23 C18 122.1(8)
N7 C24 C22 123.9(9)
N7 C25 C26 111.0(8)
N8 C26 C25 111.7(9)
N8 C27 C28 110.2(8)
N9 C28 C27 111.1(8)
N9 C29 C30 126.4(9)
C35 C30 C31 118.4(8)
C35 C30 C29 117.5(8)
C31 C30 C29 124.1(8)
C32 C31 C30 120.4(9)
C31 C32 C33 120.5(9)
C34 C33 C32 120.0(8)
C33 C34 C35 120.0(9)
C33 C34 C36 122.4(8)
C35 C34 C36 117.6(8)
C34 C35 C30 120.6(8)
N1 C36 C34 125.6(9)
N2 C37 C38 111.6(7)
N10 C38 C39 120.4(8)
N10 C38 C37 118.2(7)
C39 C38 C37 121.3(8)
C40 C39 C38 120.6(9)
C39 C40 C41 119.3(9)
C42 C41 C40 116.4(9)
N10 C42 C41 124.1(9)
N5 C43 C44 115.3(8)
N11 C44 C45 121.8(9)
N11 C44 C43 118.3(8)
C45 C44 C43 120.0(9)
C46 C45 C44 120.1(10)
C45 C46 C47 119.1(10)
C46 C47 C48 118.8(10)
N11 C48 C47 122.8(10)
N8 C49 C50 113.6(8)
N12 C50 C51 121.7(12)
N12 C50 C49 120.4(9)
C51 C50 C49 117.9(11)
C52 C51 C50 118.4(15)
C53 C52 C51 119.9(15)
C52 C53 C54 120.0(15)
N12 C54 C53 120.7(14)
N13 Cu4 N15 127.4(3)
N13 Cu4 N22 119.8(3)
N15 Cu4 N22 110.1(3)
N13 Cu4 N14 86.8(3)
N15 Cu4 N14 84.7(3)
N22 Cu4 N14 81.8(3)
N18 Cu5 N16 125.0(3)
N18 Cu5 N23 123.0(3)
N16 Cu5 N23 110.1(3)
N18 Cu5 N17 87.7(3)
N16 Cu5 N17 85.3(3)
N23 Cu5 N17 82.9(3)
N21 Cu6 N19 127.0(3)
N21 Cu6 N24 122.1(3)
N19 Cu6 N24 108.1(3)
N21 Cu6 N20 85.6(3)
N19 Cu6 N20 85.8(3)
N24 Cu6 N20 81.9(3)
C90 N13 C55 112.9(9)
C90 N13 Cu4 140.1(8)
C55 N13 Cu4 106.8(6)
C56 N14 C57 114.7(9)
C56 N14 C91 114.3(9)
C57 N14 C91 112.5(8)
C56 N14 Cu4 102.8(6)
C57 N14 Cu4 103.3(6)
C91 N14 Cu4 107.8(6)
C59 N15 C58 114.3(8)
C59 N15 Cu4 135.4(7)
C58 N15 Cu4 110.1(6)
C66 N16 C67 117.0(8)
C66 N16 Cu5 133.9(7)
C67 N16 Cu5 108.9(6)
C97 N17 C68 114.7(8)
C97 N17 C69 114.2(8)
C68 N17 C69 113.9(8)
C97 N17 Cu5 107.9(6)
C68 N17 Cu5 103.2(6)
C69 N17 Cu5 101.2(6)
C71 N18 C70 115.5(8)
C71 N18 Cu5 138.2(7)
C70 N18 Cu5 106.3(6)
C78 N19 C79 116.3(8)
C78 N19 Cu6 136.3(7)
C79 N19 Cu6 106.4(6)
C103 N20 C81 115.8(8)
C103 N20 C80 112.5(8)
C81 N20 C80 114.9(7)
C103 N20 Cu6 105.6(5)
C81 N20 Cu6 103.5(5)
C80 N20 Cu6 102.8(5)
C83 N21 C82 115.9(8)
C83 N21 Cu6 134.3(6)
C82 N21 Cu6 109.7(6)
C96 N22 C92 116.8(9)
C96 N22 Cu4 127.1(7)
C92 N22 Cu4 116.1(7)
C102 N23 C98 118.2(9)
C102 N23 Cu5 127.4(7)
C98 N23 Cu5 114.4(7)
C108 N24 C104 116.7(8)
C108 N24 Cu6 127.5(6)
C104 N24 Cu6 114.5(7)
N13 C55 C56 112.0(9)
N14 C56 C55 110.7(9)
N14 C57 C58 110.3(9)
N15 C58 C57 111.7(8)
N15 C59 C60 126.1(9)
C61 C60 C65 118.3(9)
C61 C60 C59 123.0(9)
C65 C60 C59 118.6(8)
C62 C61 C60 120.8(9)
C61 C62 C63 119.9(9)
C62 C63 C64 120.5(9)
C65 C64 C63 118.5(9)
C65 C64 C66 118.9(8)
C63 C64 C66 122.2(8)
C64 C65 C60 121.9(8)
N16 C66 C64 125.6(9)
N16 C67 C68 112.0(8)
N17 C68 C67 110.2(8)
N17 C69 C70 111.5(8)
N18 C70 C69 111.1(9)
N18 C71 C72 125.1(9)
C73 C72 C77 120.2(9)
C73 C72 C71 122.9(9)
C77 C72 C71 116.9(9)
C72 C73 C74 119.2(9)
C73 C74 C75 121.2(9)
C74 C75 C76 118.8(9)
C77 C76 C75 119.5(9)
C77 C76 C78 119.1(9)
C75 C76 C78 121.4(9)
C76 C77 C72 121.1(9)
N19 C78 C76 126.2(9)
N19 C79 C80 109.4(7)
N20 C80 C79 110.6(7)
N20 C81 C82 110.0(8)
N21 C82 C81 111.9(8)
N21 C83 C84 124.3(9)
C85 C84 C89 119.1(9)
C85 C84 C83 122.5(9)
C89 C84 C83 118.4(9)
C84 C85 C86 121.2(9)
C85 C86 C87 119.3(9)
C86 C87 C88 120.4(9)
C89 C88 C87 118.1(9)
C89 C88 C90 116.9(9)
C87 C88 C90 124.9(9)
C88 C89 C84 121.9(9)
N13 C90 C88 127.0(10)
N14 C91 C92 113.9(8)
C93 C92 N22 122.5(10)
C93 C92 C91 120.2(9)
N22 C92 C91 117.1(9)
C92 C93 C94 119.7(10)
C93 C94 C95 118.6(11)
C96 C95 C94 117.9(11)
N22 C96 C95 124.3(10)
N17 C97 C98 113.5(8)
N23 C98 C99 122.0(11)
N23 C98 C97 119.5(9)
C99 C98 C97 118.4(10)
C98 C99 C100 119.8(13)
C101 C100 C99 118.6(13)
C100 C101 C102 118.6(12)
N23 C102 C101 122.7(11)
N20 C103 C104 112.2(8)
N24 C104 C105 122.7(10)
N24 C104 C103 116.0(8)
C105 C104 C103 121.2(9)
C106 C105 C104 119.4(10)
C105 C106 C107 118.0(10)
C108 C107 C106 119.2(10)
N24 C108 C107 123.9(9)
F14 P1 F11 91.4(4)
F14 P1 F16 92.2(4)
F11 P1 F16 89.5(4)
F14 P1 F15 89.9(4)
F11 P1 F15 90.3(4)
F16 P1 F15 177.8(5)
F14 P1 F13 91.8(4)
F11 P1 F13 176.6(5)
F16 P1 F13 91.6(5)
F15 P1 F13 88.5(4)
F14 P1 F12 178.2(4)
F11 P1 F12 87.2(4)
F16 P1 F12 88.9(4)
F15 P1 F12 89.0(4)
F13 P1 F12 89.6(4)
F26 P2 F23 90.6(3)
F26 P2 F25 179.5(4)
F23 P2 F25 89.1(3)
F26 P2 F24 90.5(4)
F23 P2 F24 90.1(3)
F25 P2 F24 89.9(4)
F26 P2 F21 90.6(3)
F23 P2 F21 178.7(4)
F25 P2 F21 89.6(4)
F24 P2 F21 90.3(3)
F26 P2 F22 90.2(3)
F23 P2 F22 89.8(3)
F25 P2 F22 89.4(3)
F24 P2 F22 179.3(4)
F21 P2 F22 89.8(3)
F32 P3 F34 179.3(4)
F32 P3 F35 89.9(3)
F34 P3 F35 90.6(4)
F32 P3 F31 89.8(3)
F34 P3 F31 90.7(4)
F35 P3 F31 90.1(3)
F32 P3 F33 89.8(3)
F34 P3 F33 89.8(4)
F35 P3 F33 90.9(4)
F31 P3 F33 178.9(4)
F32 P3 F36 89.6(3)
F34 P3 F36 89.8(4)
F35 P3 F36 179.6(4)
F31 P3 F36 89.9(3)
F33 P3 F36 89.1(3)
F43 P4 F42 89.9(4)
F43 P4 F46 90.8(4)
F42 P4 F46 90.6(3)
F43 P4 F44 90.5(4)
F42 P4 F44 179.4(4)
F46 P4 F44 89.9(4)
F43 P4 F41 179.0(4)
F42 P4 F41 89.3(4)
F46 P4 F41 89.7(4)
F44 P4 F41 90.3(4)
F43 P4 F45 89.7(4)
F42 P4 F45 89.6(3)
F46 P4 F45 179.5(4)
F44 P4 F45 90.0(3)
F41 P4 F45 89.8(3)
F53 P5 F56 90.9(3)
F53 P5 F52 90.8(3)
F56 P5 F52 90.9(3)
F53 P5 F54 90.0(3)
F56 P5 F54 88.6(3)
F52 P5 F54 179.1(4)
F53 P5 F55 90.9(3)
F56 P5 F55 177.6(4)
F52 P5 F55 90.7(3)
F54 P5 F55 89.7(3)
F53 P5 F51 179.6(4)
F56 P5 F51 89.4(3)
F52 P5 F51 89.4(3)
F54 P5 F51 89.8(3)
F55 P5 F51 88.8(3)
F66 P6 F63 92.1(5)
F66 P6 F64 90.9(3)
F63 P6 F64 89.0(4)
F66 P6 F61 91.0(5)
F63 P6 F61 176.5(5)
F64 P6 F61 92.5(4)
F66 P6 F65 179.0(4)
F63 P6 F65 88.4(4)
F64 P6 F65 90.0(3)
F61 P6 F65 88.5(4)
F66 P6 F62 88.8(3)
F63 P6 F62 91.3(4)
F64 P6 F62 179.5(4)
F61 P6 F62 87.2(4)
F65 P6 F62 90.3(3)
C201 O200 C204 106.4(8)
O200 C201 C202 109.4(8)
C201 C202 C203 103.7(8)
C204 C203 C202 103.5(8)
O200 C204 C203 104.9(9)
C301 O300 C304 103.5(15)
O300 C301 C302 110.6(17)
C301 C302 C303 104.3(17)
C304 C303 C302 104.1(17)
C303 C304 O300 110.1(16)
C401 O400 C404 106.6(14)
O400 C401 C402 106.1(14)
C401 C402 C403 104.0(13)
C404 C403 C402 105.1(14)
C403 C404 O400 101.3(14)
C501 O500 C504 104.5(12)
O500 C501 C502 111.0(16)
C501 C502 C503 101.9(13)
C504 C503 C502 100.3(14)
C503 C504 O500 108.5(16)
C601 O600 C604 101.8(19)
O600 C601 C602 111(2)
C601 C602 C603 106(2)
C604 C603 C602 99(2)
C603 C604 O600 113(2)

loop_
_geom_bond_atom_site_label_1
_geom_bond_atom_site_label_2
_geom_bond_distance
Cu1 N1 1.989(7)
Cu1 N3 2.011(7)
Cu1 N10 2.043(7)
Cu1 N2 2.183(7)
Cu2 N6 1.979(7)
Cu2 N4 1.995(7)
Cu2 N11 2.026(7)
Cu2 N5 2.201(7)
Cu3 N9 1.962(8)
Cu3 N12 2.021(9)
Cu3 N7 2.037(8)
Cu3 N8 2.228(8)
N1 C36 1.274(11)
N1 C1 1.488(11)
N2 C37 1.465(10)
N2 C2 1.479(11)
N2 C3 1.481(11)
N3 C5 1.265(11)
N3 C4 1.481(11)
N4 C12 1.287(11)
N4 C13 1.508(11)
N5 C15 1.462(11)
N5 C14 1.473(11)
N5 C43 1.481(11)
N6 C17 1.269(11)
N6 C16 1.487(11)
N7 C24 1.272(11)
N7 C25 1.490(11)
N8 C27 1.458(12)
N8 C49 1.467(13)
N8 C26 1.491(13)
N9 C29 1.275(11)
N9 C28 1.481(11)
N10 C42 1.337(11)
N10 C38 1.348(11)
N11 C48 1.358(11)
N11 C44 1.361(11)
N12 C54 1.341(14)
N12 C50 1.365(13)
C1 C2 1.538(12)
C3 C4 1.524(12)
C5 C6 1.493(12)
C6 C7 1.374(12)
C6 C11 1.404(12)
C7 C8 1.365(12)
C8 C9 1.380(12)
C9 C10 1.376(12)
C10 C11 1.401(12)
C10 C12 1.488(13)
C13 C14 1.532(13)
C15 C16 1.507(13)
C17 C18 1.461(13)
C18 C19 1.404(12)
C18 C23 1.408(12)
C19 C20 1.372(13)
C20 C21 1.404(12)
C21 C22 1.395(12)
C22 C23 1.388(13)
C22 C24 1.483(11)
C25 C26 1.494(14)
C27 C28 1.541(13)
C29 C30 1.466(12)
C30 C35 1.401(12)
C30 C31 1.411(12)
C31 C32 1.379(12)
C32 C33 1.392(12)
C33 C34 1.383(12)
C34 C35 1.393(11)
C34 C36 1.472(12)
C37 C38 1.523(12)
C38 C39 1.386(12)
C39 C40 1.377(13)
C40 C41 1.405(13)
C41 C42 1.393(12)
C43 C44 1.506(13)
C44 C45 1.374(13)
C45 C46 1.373(14)
C46 C47 1.377(14)
C47 C48 1.381(14)
C49 C50 1.493(16)
C50 C51 1.386(16)
C51 C52 1.37(2)
C52 C53 1.36(2)
C53 C54 1.391(18)
Cu4 N13 1.982(8)
Cu4 N15 2.026(8)
Cu4 N22 2.036(8)
Cu4 N14 2.176(8)
Cu5 N18 1.974(8)
Cu5 N16 1.995(8)
Cu5 N23 2.013(8)
Cu5 N17 2.184(8)
Cu6 N21 1.970(8)
Cu6 N19 2.021(8)
Cu6 N24 2.032(8)
Cu6 N20 2.182(7)
N13 C90 1.302(12)
N13 C55 1.488(13)
N14 C56 1.454(13)
N14 C57 1.481(12)
N14 C91 1.497(13)
N15 C59 1.282(12)
N15 C58 1.491(11)
N16 C66 1.282(11)
N16 C67 1.496(12)
N17 C97 1.451(13)
N17 C68 1.456(12)
N17 C69 1.472(13)
N18 C71 1.282(12)
N18 C70 1.494(12)
N19 C78 1.274(11)
N19 C79 1.475(10)
N20 C103 1.455(12)
N20 C81 1.473(12)
N20 C80 1.476(12)
N21 C83 1.296(11)
N21 C82 1.498(11)
N22 C96 1.333(12)
N22 C92 1.371(12)
N23 C102 1.341(13)
N23 C98 1.345(13)
N24 C108 1.340(11)
N24 C104 1.348(11)
C55 C56 1.513(15)
C57 C58 1.517(13)
C59 C60 1.461(13)
C60 C61 1.392(12)
C60 C65 1.406(12)
C61 C62 1.386(13)
C62 C63 1.389(13)
C63 C64 1.407(12)
C64 C65 1.378(12)
C64 C66 1.469(13)
C67 C68 1.508(13)
C69 C70 1.507(15)
C71 C72 1.479(14)
C72 C73 1.381(13)
C72 C77 1.392(13)
C73 C74 1.389(13)
C74 C75 1.401(12)
C75 C76 1.408(13)
C76 C77 1.376(13)
C76 C78 1.476(12)
C79 C80 1.528(12)
C81 C82 1.508(13)
C83 C84 1.471(12)
C84 C85 1.377(13)
C84 C89 1.391(13)
C85 C86 1.387(12)
C86 C87 1.388(13)
C87 C88 1.422(14)
C88 C89 1.373(13)
C88 C90 1.462(14)
C91 C92 1.502(14)
C92 C93 1.357(14)
C93 C94 1.388(15)
C94 C95 1.394(15)
C95 C96 1.377(14)
C97 C98 1.517(15)
C98 C99 1.372(16)
C99 C100 1.384(18)
C100 C101 1.378(17)
C101 C102 1.389(15)
C103 C104 1.520(14)
C104 C105 1.393(13)
C105 C106 1.371(14)
C106 C107 1.392(14)
C107 C108 1.365(13)
P1 F14 1.574(7)
P1 F11 1.581(6)
P1 F16 1.583(8)
P1 F15 1.587(7)
P1 F13 1.589(7)
P1 F12 1.632(7)
P2 F26 1.586(6)
P2 F23 1.598(6)
P2 F25 1.600(6)
P2 F24 1.601(6)
P2 F21 1.601(6)
P2 F22 1.607(6)
P3 F32 1.587(6)
P3 F34 1.589(7)
P3 F35 1.594(7)
P3 F31 1.603(6)
P3 F33 1.609(7)
P3 F36 1.609(6)
P4 F43 1.591(7)
P4 F42 1.593(6)
P4 F46 1.595(7)
P4 F44 1.598(6)
P4 F41 1.601(6)
P4 F45 1.621(6)
P5 F53 1.591(6)
P5 F56 1.592(6)
P5 F52 1.602(6)
P5 F54 1.609(6)
P5 F55 1.612(6)
P5 F51 1.621(6)
P6 F66 1.568(6)
P6 F63 1.573(7)
P6 F64 1.583(6)
P6 F61 1.594(7)
P6 F65 1.595(6)
P6 F62 1.606(6)
O200 C201 1.428(11)
O200 C204 1.440(11)
C201 C202 1.459(12)
C202 C203 1.533(13)
C203 C204 1.466(13)
O300 C301 1.422(18)
O300 C304 1.493(18)
C301 C302 1.443(18)
C302 C303 1.494(19)
C303 C304 1.439(19)
O400 C401 1.417(16)
O400 C404 1.452(16)
C401 C402 1.424(17)
C402 C403 1.560(17)
C403 C404 1.413(17)
O500 C501 1.364(17)
O500 C504 1.465(16)
C501 C502 1.426(16)
C502 C503 1.513(18)
C503 C504 1.426(18)
O600 C601 1.60(6)
O600 C604 1.65(6)
C601 C602 1.68(6)
C602 C603 1.73(6)
C603 C604 1.63(6)
O510 C510 1.39(2)
C520 O520 1.38(6)
